data_1556416
loop_
_publ_author_name
'Yoshida, Jun'
'Bozek, Kevin J. A.'
'Thompson, John R.'
'Williams, Vance E.'

_publ_section_title
;
 Competing forces in the self-assembly of amide-functionalized discotic
 mesogens
;
_journal_name_full 'Soft Matter'
_journal_paper_doi 10.1039/C9SM01435G
_journal_year 2019
_chemical_formula_moiety 'C49 H69 N3 O5'
_chemical_formula_sum 'C49 H69 N3 O5'
_chemical_formula_weight 780.07
_space_group_crystal_system triclinic
_space_group_IT_number 2
_space_group_name_Hall '-P 1'
_space_group_name_H-M_alt 'P -1'
_atom_sites_solution_hydrogens geom
_atom_sites_solution_primary dual
_audit_creation_date 2019-07-16
_audit_creation_method
;
Olex2 1.2
(compiled 2018.05.29 svn.r3508 for OlexSys, GUI svn.r5506)
;
_audit_update_record
;
2019-07-16 deposited with the CCDC.	2019-11-25 downloaded from the CCDC.
;
_cell_angle_alpha 108.5467(18)
_cell_angle_beta 98.9702(17)
_cell_angle_gamma 95.1342(17)
_cell_formula_units_Z 2
_cell_length_a 11.0971(2)
_cell_length_b 12.3679(3)
_cell_length_c 17.5421(3)
_cell_measurement_reflns_used 6451
_cell_measurement_temperature 173(2)
_cell_measurement_theta_max 73.3870
_cell_measurement_theta_min 3.8160
_cell_volume 2229.65(8)
_computing_cell_refinement 'CrysAlisPro 1.171.39.45i (Rigaku OD, 2018)'
_computing_data_collection 'CrysAlisPro 1.171.39.45i (Rigaku OD, 2018)'
_computing_data_reduction 'CrysAlisPro 1.171.39.45i (Rigaku OD, 2018)'
_computing_molecular_graphics 'Olex2 (Dolomanov et al., 2009)'
_computing_publication_material 'Olex2 (Dolomanov et al., 2009)'
_computing_structure_refinement 'ShelXL (Sheldrick, 2015)'
_computing_structure_solution 'ShelXT (Sheldrick, 2015)'
_diffrn_ambient_temperature 173
_diffrn_detector 'CCD plate'
_diffrn_detector_type HyPix
_diffrn_measured_fraction_theta_full 0.985
_diffrn_measured_fraction_theta_max 0.947
_diffrn_measurement_details
;
List of Runs (angles in degrees, time in seconds):

  # Type    Start    End  Width  t~exp~   \w     \q     \k     \f   Frames
#--------------------------------------------------------------------------
  1  \w    -63.00  36.00   0.50   12.00    --  -39.20  57.00 -90.00  198
  2  \w    -43.00 -17.00   0.50   27.00    --  -94.50 125.00  90.00   52
  3  \w    -32.00  -5.00   0.50   12.00    --  -39.20 109.00 159.00   54
  4  \w    -71.00  41.00   0.50   12.00    --  -39.20  37.00  30.00  224
  5  \w    -44.00 -14.00   0.50   27.00    --  -94.50  30.00 150.00   60
  6  \w    -66.00 -17.00   0.50   27.00    --  -94.50  45.00 120.00   98
  7  \w    -73.00 -48.00   0.50   27.00    --  -94.50 109.00 159.00   50
  8  \w    -90.00 -64.00   0.50   27.00    --  -94.50 125.00  90.00   52
  9  \w    -69.00 -12.00   0.50   27.00    --  -94.50  30.00   0.00  114
 10  \w    -62.00 -19.00   0.50   27.00    --  -94.50  30.00-150.00   86
 11  \w   -126.00-100.00   0.50   27.00    --  -94.50-109.00  62.00   52
 12  \w   -114.00 -71.00   0.50   12.00    --  -39.20-125.00   0.00   86
 13  \w   -117.00 -92.00   0.50   12.00    --  -39.20-125.00 -30.00   50
 14  \w   -115.00 -70.00   0.50   12.00    --  -39.20-125.00-120.00   90
 15  \w   -106.00 -80.00   0.50   12.00    --  -39.20-125.00-150.00   52
 16  \w      1.00  26.00   0.50   12.00    --   39.20 -99.00  30.00   50
 17  \w     37.00  75.00   0.50   12.00    --   39.20-109.00  62.00   76
 18  \w     80.00 111.00   0.50   27.00    --  109.49-109.00  62.00   62
 19  \w     64.00  90.00   0.50   27.00    --  109.49 -94.00 150.00   52
 20  \w     47.00  85.00   0.50   27.00    --  109.49-125.00 150.00   76
 21  \w     31.00  77.00   0.50   27.00    --  109.49 -45.00 150.00   92
 22  \w     34.00  60.00   0.50   27.00    --  109.49 -30.00  90.00   52
 23  \w     31.00  75.00   0.50   27.00    --  109.49 -45.00  60.00   88
 24  \w     28.00  66.00   0.50   27.00    --  109.49 -30.00   0.00   76
 25  \w     34.00  69.00   0.50   27.00    --  109.49 -30.00 -60.00   70
 26  \w     27.00  68.00   0.50   27.00    --  109.49 -30.00 -90.00   82
 27  \w     37.00  62.00   0.50   27.00    --  109.49 -61.00-150.00   50
 28  \w     50.00  75.00   0.50   27.00    --  109.49 -45.00-150.00   50
 29  \w    107.00 133.00   0.50   27.00    --  109.49 -61.00-150.00   52
 30  \w     81.00 117.00   0.50   27.00    --  109.49-125.00-150.00   72
 31  \w     77.00 113.00   0.50   27.00    --  109.49-125.00 -90.00   72
 32  \w     81.00 117.00   0.50   27.00    --  109.49-125.00 -60.00   72
 33  \w     47.00  79.00   0.50   27.00    --  109.49 -94.00 -30.00   64
 34  \w     40.00  66.00   0.50   27.00    --  109.49-125.00 -90.00   52
 35  \w     34.00  59.00   0.50   27.00    --  109.49-125.00-150.00   50
 36  \w     34.00  99.00   0.50   12.00    --   39.20-125.00-120.00  130
 37  \w     32.00  67.00   0.50   27.00    --  109.49 -30.00-150.00   70
 38  \w     28.00  67.00   0.50   27.00    --  109.49 -30.00-180.00   78
 39  \w     94.00 177.00   0.50   27.00    --  109.49 125.00  60.00  166
 40  \w    145.00 177.00   0.50   27.00    --  109.49 109.00 159.00   64
 41  \w    101.00 134.00   0.50   27.00    --  109.49 109.00 159.00   66
 42  \w     82.00 178.00   0.50   27.00    --  109.49  45.00  60.00  192
 43  \w    149.00 175.00   0.50   27.00    --  109.49 125.00-150.00   52
 44  \w     94.00 131.00   0.50   27.00    --  109.49 125.00-150.00   74
 45  \w     27.00  60.00   0.50   27.00    --  109.49 -30.00 120.00   66
 46  \w     27.00  53.00   0.50   27.00    --  109.49 -30.00 150.00   52
 47  \w     34.00  60.00   0.50   27.00    --  109.49 -94.00 150.00   52
 48  \w     32.00 109.00   0.50   27.00    --  109.49-125.00  60.00  154
 49  \w   -115.00 -70.00   0.50   12.00    --  -39.20-125.00  90.00   90
;
_diffrn_measurement_device 'four-circle diffractometer'
_diffrn_measurement_device_type 'XtaLAB Synergy, Dualflex, HyPix'
_diffrn_measurement_method '\w scans'
_diffrn_orient_matrix_type 'CrysAlisPro convention (1999,Acta A55,543-557)'
_diffrn_orient_matrix_UB_11 -0.0566759000
_diffrn_orient_matrix_UB_12 -0.0905214000
_diffrn_orient_matrix_UB_13 0.0327076000
_diffrn_orient_matrix_UB_21 -0.0203549000
_diffrn_orient_matrix_UB_22 -0.0916356000
_diffrn_orient_matrix_UB_23 -0.0860430000
_diffrn_orient_matrix_UB_31 0.1287316000
_diffrn_orient_matrix_UB_32 -0.0325583000
_diffrn_orient_matrix_UB_33 0.0211563000
_diffrn_radiation_monochromator mirror
_diffrn_radiation_probe x-ray
_diffrn_radiation_type CuK\a
_diffrn_radiation_wavelength 1.54184
_diffrn_reflns_av_R_equivalents 0.0347
_diffrn_reflns_av_unetI/netI 0.0440
_diffrn_reflns_Laue_measured_fraction_full 0.985
_diffrn_reflns_Laue_measured_fraction_max 0.947
_diffrn_reflns_limit_h_max 13
_diffrn_reflns_limit_h_min -8
_diffrn_reflns_limit_k_max 15
_diffrn_reflns_limit_k_min -15
_diffrn_reflns_limit_l_max 21
_diffrn_reflns_limit_l_min -20
_diffrn_reflns_number 22133
_diffrn_reflns_point_group_measured_fraction_full 0.985
_diffrn_reflns_point_group_measured_fraction_max 0.947
_diffrn_reflns_theta_full 67.684
_diffrn_reflns_theta_max 74.741
_diffrn_reflns_theta_min 2.709
_diffrn_source 'micro-focus sealed X-ray tube'
_diffrn_source_type 'PhotonJet (Cu) X-ray Source'
_exptl_absorpt_coefficient_mu 0.582
_exptl_absorpt_correction_T_max 1.00000
_exptl_absorpt_correction_T_min 0.85533
_exptl_absorpt_correction_type multi-scan
_exptl_absorpt_process_details
;
CrysAlisPro 1.171.39.45i (Rigaku Oxford Diffraction, 2018)
Empirical absorption correction using spherical harmonics,
 implemented in SCALE3 ABSPACK scaling algorithm.
;
_exptl_crystal_colour 'clear yellow'
_exptl_crystal_density_diffrn 1.162
_exptl_crystal_description needle
_exptl_crystal_F_000 848
_exptl_crystal_size_max 0.3
_exptl_crystal_size_mid 0.1
_exptl_crystal_size_min 0.05
_refine_diff_density_max 0.717
_refine_diff_density_min -0.323
_refine_diff_density_rms 0.055
_refine_ls_extinction_method none
_refine_ls_goodness_of_fit_ref 1.069
_refine_ls_hydrogen_treatment constr
_refine_ls_matrix_type full
_refine_ls_number_parameters 520
_refine_ls_number_reflns 8667
_refine_ls_number_restraints 0
_refine_ls_restrained_S_all 1.069
_refine_ls_R_factor_all 0.0918
_refine_ls_R_factor_gt 0.0699
_refine_ls_shift/su_max 0.000
_refine_ls_shift/su_mean 0.000
_refine_ls_structure_factor_coef Fsqd
_refine_ls_weighting_details 'w=1/[\s^2^(Fo^2^)+(0.0997P)^2^+1.4568P] where P=(Fo^2^+2Fc^2^)/3'
_refine_ls_weighting_scheme calc
_refine_ls_wR_factor_gt 0.1888
_refine_ls_wR_factor_ref 0.2062
_reflns_Friedel_coverage 0.000
_reflns_number_gt 6607
_reflns_number_total 8667
_reflns_threshold_expression 'I > 2\s(I)'
_cod_data_source_file c9sm01435g2.cif
_cod_data_source_block exp_65
_cod_original_cell_volume 2229.66(8)
_cod_database_code 1556416
_shelx_shelxl_version_number 2017/1
_chemical_oxdiff_formula 'C38 H34 O4 N2'
_chemical_oxdiff_usercomment JY25
_shelx_space_group_comment
;
The symmetry employed for this shelxl refinement is uniquely defined
by the following loop, which should always be used as a source of
symmetry information in preference to the above space-group names.
They are only intended as comments.
;
_shelx_estimated_absorpt_t_max 0.971
_shelx_estimated_absorpt_t_min 0.845
_reflns_odcompleteness_completeness 98.56
_reflns_odcompleteness_iscentric 1
_reflns_odcompleteness_theta 66.97
_olex2_refinement_description
;
1. Fixed Uiso
 At 1.2 times of:
  All C(H) groups, All C(H,H) groups
 At 1.5 times of:
  All C(H,H,H) groups
2.a Secondary CH2 refined with riding coordinates:
 C27(H27A,H27B), C28(H28A,H28B), C29(H29A,H29B), C38(H38A,H38B), C45(H45A,
 H45B), C46(H46A,H46B), C20(H20A,H20B), C30(H30A,H30B), C47(H47A,H47B),
 C55(H55A,H55B), C39(H39A,H39B), C53(H53A,H53B), C40(H40A,H40B), C48(H48A,H48B),
  C31(H31A,H31B), C49(H49A,H49B), C21(H21A,H21B), C41(H41A,H41B), C22(H22A,
 H22B), C42(H42A,H42B), C0AA(H0AA,H0AB), C1AA(H1AA,H1AB)
2.b Aromatic/amide H refined with riding coordinates:
 C33(H33), C6(H6), C18(H18), C36(H36), C8(H8), C9(H9), C15(H15)
2.c Idealised Me refined as rotating group:
 C56(H56A,H56B,H56C), C54(H54A,H54B,H54C), C32(H32A,H32B,H32C), C50(H50A,H50B,
 H50C), C43(H43A,H43B,H43C), C2AA(H2AA,H2AB,H2AC)
;
_olex2_submission_special_instructions 'No special instructions were received'
_oxdiff_exptl_absorpt_empirical_details
;
Empirical correction (ABSPACK) includes:
- Absorption correction using spherical harmonics
- Frame scaling
;
_oxdiff_exptl_absorpt_empirical_full_max 1.723
_oxdiff_exptl_absorpt_empirical_full_min 0.693

loop_
_space_group_symop_operation_xyz
'x, y, z'
'-x, -y, -z'

loop_
_atom_site_label
_atom_site_type_symbol
_atom_site_fract_x
_atom_site_fract_y
_atom_site_fract_z
_atom_site_U_iso_or_equiv
_atom_site_adp_type
_atom_site_occupancy
_atom_site_site_symmetry_order
_atom_site_calc_flag
_atom_site_refinement_flags_posn
O44 O -0.06709(15) 0.24940(14) 0.51472(10) 0.0309(4) Uani 1 1 d .
O37 O -0.02062(16) 0.43935(14) 0.63992(10) 0.0311(4) Uani 1 1 d .
O26 O 0.29541(16) 0.18595(14) 0.18959(10) 0.0328(4) Uani 1 1 d .
O19 O 0.47851(16) 0.34081(16) 0.21152(11) 0.0371(4) Uani 1 1 d .
O57 O 0.85124(16) 0.97652(15) 0.65097(12) 0.0387(4) Uani 1 1 d .
N4 N 0.48054(18) 0.65658(16) 0.47835(11) 0.0267(4) Uani 1 1 d .
N11 N 0.33430(18) 0.68605(17) 0.59988(12) 0.0285(4) Uani 1 1 d .
N52 N 0.74474(19) 1.12788(17) 0.66546(13) 0.0326(5) Uani 1 1 d .
C1 C 0.2613(2) 0.38646(19) 0.39074(13) 0.0249(5) Uani 1 1 d .
C5 C 0.5050(2) 0.7514(2) 0.54676(14) 0.0275(5) Uani 1 1 d .
C35 C 0.0500(2) 0.4322(2) 0.58151(14) 0.0273(5) Uani 1 1 d .
C33 C 0.0930(2) 0.3137(2) 0.45203(14) 0.0268(5) Uani 1 1 d .
H33 H 0.076127 0.245265 0.407600 0.032 Uiso 1 1 calc R
C13 C 0.2126(2) 0.5019(2) 0.52397(14) 0.0258(5) Uani 1 1 d .
C3 C 0.3861(2) 0.57802(19) 0.47146(14) 0.0250(5) Uani 1 1 d .
C2 C 0.3581(2) 0.4739(2) 0.39935(14) 0.0263(5) Uani 1 1 d .
C6 C 0.6085(2) 0.8355(2) 0.55914(15) 0.0286(5) Uani 1 1 d .
H6 H 0.659191 0.824819 0.520625 0.034 Uiso 1 1 calc R
C16 C 0.3102(2) 0.2764(2) 0.26046(14) 0.0279(5) Uani 1 1 d .
C18 C 0.4316(2) 0.4603(2) 0.33952(14) 0.0282(5) Uani 1 1 d .
H18 H 0.496011 0.518216 0.346365 0.034 Uiso 1 1 calc R
C14 C 0.1885(2) 0.40036(19) 0.45570(13) 0.0249(5) Uani 1 1 d .
C17 C 0.4100(2) 0.3637(2) 0.27155(14) 0.0287(5) Uani 1 1 d .
C10 C 0.4309(2) 0.7666(2) 0.60775(14) 0.0276(5) Uani 1 1 d .
C34 C 0.0244(2) 0.3285(2) 0.51309(14) 0.0261(5) Uani 1 1 d .
C27 C 0.1951(2) 0.0945(2) 0.17154(14) 0.0311(5) Uani 1 1 d .
H27A H 0.117127 0.124164 0.170202 0.037 Uiso 1 1 calc R
H27B H 0.204235 0.057462 0.212827 0.037 Uiso 1 1 calc R
C7 C 0.6341(2) 0.9323(2) 0.62776(15) 0.0288(5) Uani 1 1 d .
C12 C 0.3121(2) 0.59280(19) 0.53338(13) 0.0251(5) Uani 1 1 d .
C36 C 0.1417(2) 0.5165(2) 0.58564(14) 0.0275(5) Uani 1 1 d .
H36 H 0.157709 0.584903 0.630041 0.033 Uiso 1 1 calc R
C28 C 0.1999(2) 0.0099(2) 0.08854(15) 0.0335(5) Uani 1 1 d .
H28A H 0.280979 -0.013839 0.090317 0.040 Uiso 1 1 calc R
H28B H 0.140006 -0.058131 0.077109 0.040 Uiso 1 1 calc R
C51 C 0.7518(2) 1.0139(2) 0.64741(14) 0.0300(5) Uani 1 1 d .
C8 C 0.5576(2) 0.9483(2) 0.68750(15) 0.0324(5) Uani 1 1 d .
H8 H 0.574468 1.014941 0.733333 0.039 Uiso 1 1 calc R
C29 C 0.1741(2) 0.0580(2) 0.01951(15) 0.0339(6) Uani 1 1 d .
H29A H 0.235922 0.124259 0.030108 0.041 Uiso 1 1 calc R
H29B H 0.094482 0.084662 0.019387 0.041 Uiso 1 1 calc R
C38 C 0.0110(2) 0.5404(2) 0.71114(14) 0.0307(5) Uani 1 1 d .
H38A H -0.006904 0.607455 0.696552 0.037 Uiso 1 1 calc R
H38B H 0.098601 0.551322 0.733595 0.037 Uiso 1 1 calc R
C45 C -0.1042(2) 0.1460(2) 0.44455(14) 0.0303(5) Uani 1 1 d .
H45A H -0.034296 0.105606 0.433900 0.036 Uiso 1 1 calc R
H45B H -0.136961 0.164539 0.396393 0.036 Uiso 1 1 calc R
C9 C 0.4600(2) 0.8667(2) 0.67801(15) 0.0323(5) Uani 1 1 d .
H9 H 0.412262 0.877134 0.718189 0.039 Uiso 1 1 calc R
C15 C 0.2389(2) 0.2883(2) 0.31978(14) 0.0270(5) Uani 1 1 d .
H15 H 0.174645 0.230097 0.312551 0.032 Uiso 1 1 calc R
C46 C -0.2022(2) 0.0722(2) 0.46451(16) 0.0348(6) Uani 1 1 d .
H46A H -0.269979 0.115187 0.476253 0.042 Uiso 1 1 calc R
H46B H -0.167900 0.056767 0.513689 0.042 Uiso 1 1 calc R
C20 C 0.5800(3) 0.4261(2) 0.22018(17) 0.0404(6) Uani 1 1 d .
H20A H 0.633477 0.445377 0.273397 0.049 Uiso 1 1 calc R
H20B H 0.550535 0.495605 0.215415 0.049 Uiso 1 1 calc R
C30 C 0.1735(3) -0.0273(2) -0.06503(15) 0.0396(6) Uani 1 1 d .
H30A H 0.255363 -0.048449 -0.066652 0.048 Uiso 1 1 calc R
H30B H 0.117190 -0.096702 -0.073699 0.048 Uiso 1 1 calc R
C47 C -0.2525(2) -0.0424(2) 0.39607(17) 0.0360(6) Uani 1 1 d .
H47A H -0.325652 -0.077101 0.408367 0.043 Uiso 1 1 calc R
H47B H -0.276976 -0.027630 0.345175 0.043 Uiso 1 1 calc R
C55 C 0.6342(3) 1.1741(2) 0.63947(17) 0.0381(6) Uani 1 1 d .
H55A H 0.567496 1.110562 0.612128 0.046 Uiso 1 1 calc R
H55B H 0.650851 1.210348 0.599863 0.046 Uiso 1 1 calc R
C39 C -0.0621(3) 0.5280(2) 0.77441(16) 0.0367(6) Uani 1 1 d .
H39A H -0.044546 0.460487 0.788419 0.044 Uiso 1 1 calc R
H39B H -0.149535 0.517384 0.751805 0.044 Uiso 1 1 calc R
C53 C 0.8606(3) 1.2080(2) 0.69641(18) 0.0409(6) Uani 1 1 d .
H53A H 0.847391 1.280853 0.689167 0.049 Uiso 1 1 calc R
H53B H 0.921510 1.176944 0.664738 0.049 Uiso 1 1 calc R
C40 C -0.0292(3) 0.6346(3) 0.85131(16) 0.0435(7) Uani 1 1 d .
H40A H 0.059416 0.657622 0.863056 0.052 Uiso 1 1 calc R
H40B H -0.067042 0.696624 0.839372 0.052 Uiso 1 1 calc R
C48 C -0.1611(3) -0.1270(2) 0.3841(2) 0.0477(7) Uani 1 1 d .
H48A H -0.127038 -0.132013 0.437060 0.057 Uiso 1 1 calc R
H48B H -0.093721 -0.096761 0.363929 0.057 Uiso 1 1 calc R
C31 C 0.1359(3) 0.0183(3) -0.13439(16) 0.0460(7) Uani 1 1 d .
H31A H 0.193070 0.086872 -0.126368 0.055 Uiso 1 1 calc R
H31B H 0.054583 0.040686 -0.132291 0.055 Uiso 1 1 calc R
C49 C -0.2135(3) -0.2488(3) 0.3252(2) 0.0532(8) Uani 1 1 d .
H49A H -0.149043 -0.297050 0.323845 0.064 Uiso 1 1 calc R
H49B H -0.279107 -0.280437 0.345993 0.064 Uiso 1 1 calc R
C21 C 0.6492(3) 0.3759(3) 0.15287(19) 0.0547(8) Uani 1 1 d .
H21A H 0.717796 0.433400 0.157268 0.066 Uiso 1 1 calc R
H21B H 0.683448 0.310618 0.162010 0.066 Uiso 1 1 calc R
C56 C 0.5924(3) 1.2603(3) 0.7082(2) 0.0572(8) Uani 1 1 d .
H56A H 0.520478 1.286973 0.686678 0.086 Uiso 1 1 calc GR
H56B H 0.657137 1.324414 0.735066 0.086 Uiso 1 1 calc GR
H56C H 0.572933 1.224604 0.746918 0.086 Uiso 1 1 calc GR
C54 C 0.9094(3) 1.2286(3) 0.7858(2) 0.0585(9) Uani 1 1 d .
H54A H 0.923745 1.156807 0.793116 0.088 Uiso 1 1 calc GR
H54B H 0.850182 1.261032 0.817522 0.088 Uiso 1 1 calc GR
H54C H 0.985426 1.281140 0.803728 0.088 Uiso 1 1 calc GR
C32 C 0.1334(3) -0.0681(3) -0.21857(18) 0.0633(10) Uani 1 1 d .
H32A H 0.102392 -0.036511 -0.259874 0.095 Uiso 1 1 calc GR
H32B H 0.080828 -0.137991 -0.225809 0.095 Uiso 1 1 calc GR
H32C H 0.215436 -0.084313 -0.223313 0.095 Uiso 1 1 calc GR
C50 C -0.2632(4) -0.2535(3) 0.2390(2) 0.0646(9) Uani 1 1 d .
H50A H -0.289613 -0.332424 0.204563 0.097 Uiso 1 1 calc GR
H50B H -0.199778 -0.219588 0.218619 0.097 Uiso 1 1 calc GR
H50C H -0.331995 -0.211655 0.239019 0.097 Uiso 1 1 calc GR
C41 C -0.0668(4) 0.6231(3) 0.9280(2) 0.0606(9) Uani 1 1 d .
H41A H -0.024653 0.564849 0.942380 0.073 Uiso 1 1 calc R
H41B H -0.038572 0.695673 0.972438 0.073 Uiso 1 1 calc R
C22 C 0.5761(4) 0.3372(4) 0.0679(2) 0.0700(11) Uani 1 1 d .
H22A H 0.551483 0.403712 0.055005 0.084 Uiso 1 1 calc R
H22B H 0.501790 0.286652 0.064266 0.084 Uiso 1 1 calc R
C42 C -0.1997(4) 0.5922(4) 0.9217(2) 0.0714(11) Uani 1 1 d .
H42A H -0.227243 0.515034 0.882609 0.086 Uiso 1 1 calc R
H42B H -0.243962 0.645137 0.901740 0.086 Uiso 1 1 calc R
C43 C -0.2292(5) 0.5973(5) 1.0070(3) 0.0998(17) Uani 1 1 d .
H43A H -0.314001 0.565987 1.000282 0.150 Uiso 1 1 calc GR
H43B H -0.214504 0.676027 1.043092 0.150 Uiso 1 1 calc GR
H43C H -0.177027 0.553129 1.030102 0.150 Uiso 1 1 calc GR
C0AA C 0.6506(4) 0.2724(4) 0.0041(2) 0.0679(10) Uani 1 1 d .
H0AA H 0.722605 0.324752 0.006316 0.082 Uiso 1 1 calc R
H0AB H 0.679556 0.209144 0.019588 0.082 Uiso 1 1 calc R
C1AA C 0.5814(4) 0.2266(4) -0.0800(3) 0.0825(13) Uani 1 1 d .
H1AA H 0.637636 0.198480 -0.116374 0.099 Uiso 1 1 calc R
H1AB H 0.547100 0.288720 -0.094124 0.099 Uiso 1 1 calc R
C2AA C 0.4774(4) 0.1297(5) -0.0943(3) 0.1029(18) Uani 1 1 d .
H2AA H 0.434009 0.105393 -0.150105 0.154 Uiso 1 1 calc GR
H2AB H 0.421438 0.156452 -0.058162 0.154 Uiso 1 1 calc GR
H2AC H 0.510855 0.065857 -0.083530 0.154 Uiso 1 1 calc GR

loop_
_atom_site_aniso_label
_atom_site_aniso_U_11
_atom_site_aniso_U_22
_atom_site_aniso_U_33
_atom_site_aniso_U_23
_atom_site_aniso_U_13
_atom_site_aniso_U_12
O44 0.0344(9) 0.0288(9) 0.0269(8) 0.0061(7) 0.0106(7) -0.0049(7)
O37 0.0349(9) 0.0293(9) 0.0271(8) 0.0052(7) 0.0130(7) -0.0013(7)
O26 0.0364(10) 0.0324(9) 0.0234(8) 0.0016(7) 0.0093(7) -0.0032(7)
O19 0.0368(10) 0.0391(10) 0.0310(9) 0.0038(8) 0.0161(7) -0.0041(8)
O57 0.0309(10) 0.0339(10) 0.0526(11) 0.0155(8) 0.0096(8) 0.0049(8)
N4 0.0288(10) 0.0256(10) 0.0253(10) 0.0089(8) 0.0048(8) 0.0016(8)
N11 0.0280(10) 0.0261(10) 0.0290(10) 0.0066(8) 0.0059(8) 0.0024(8)
N52 0.0340(11) 0.0263(10) 0.0374(11) 0.0120(9) 0.0060(9) 0.0007(8)
C1 0.0254(11) 0.0259(11) 0.0243(11) 0.0097(9) 0.0047(9) 0.0044(9)
C5 0.0292(12) 0.0253(11) 0.0274(11) 0.0087(9) 0.0044(9) 0.0032(9)
C35 0.0288(12) 0.0303(12) 0.0237(11) 0.0098(9) 0.0062(9) 0.0037(9)
C33 0.0293(12) 0.0263(11) 0.0218(11) 0.0053(9) 0.0043(9) 0.0008(9)
C13 0.0244(11) 0.0273(11) 0.0266(11) 0.0103(9) 0.0052(9) 0.0039(9)
C3 0.0252(12) 0.0246(11) 0.0258(11) 0.0104(9) 0.0037(9) 0.0023(9)
C2 0.0280(12) 0.0266(11) 0.0246(11) 0.0098(9) 0.0037(9) 0.0024(9)
C6 0.0281(12) 0.0281(12) 0.0307(12) 0.0115(10) 0.0064(9) 0.0025(9)
C16 0.0306(12) 0.0278(12) 0.0228(11) 0.0063(9) 0.0039(9) 0.0026(9)
C18 0.0258(12) 0.0293(12) 0.0286(12) 0.0100(10) 0.0048(9) -0.0007(9)
C14 0.0260(11) 0.0248(11) 0.0232(11) 0.0078(9) 0.0037(9) 0.0028(9)
C17 0.0288(12) 0.0337(13) 0.0245(11) 0.0098(10) 0.0086(9) 0.0035(10)
C10 0.0277(12) 0.0252(11) 0.0289(12) 0.0091(9) 0.0045(9) 0.0011(9)
C34 0.0253(11) 0.0273(11) 0.0257(11) 0.0105(9) 0.0036(9) 0.0003(9)
C27 0.0360(13) 0.0273(12) 0.0265(12) 0.0065(10) 0.0054(10) -0.0022(10)
C7 0.0278(12) 0.0246(11) 0.0339(12) 0.0108(10) 0.0035(9) 0.0039(9)
C12 0.0257(11) 0.0242(11) 0.0241(11) 0.0074(9) 0.0029(9) 0.0028(9)
C36 0.0324(12) 0.0245(11) 0.0231(11) 0.0054(9) 0.0047(9) 0.0025(9)
C28 0.0390(14) 0.0276(12) 0.0296(12) 0.0055(10) 0.0050(10) 0.0011(10)
C51 0.0339(14) 0.0285(12) 0.0287(12) 0.0113(10) 0.0073(10) 0.0021(10)
C8 0.0327(13) 0.0242(11) 0.0340(13) 0.0025(10) 0.0058(10) 0.0013(10)
C29 0.0406(14) 0.0301(12) 0.0271(12) 0.0059(10) 0.0054(10) 0.0004(11)
C38 0.0342(13) 0.0280(12) 0.0265(12) 0.0052(10) 0.0078(10) -0.0012(10)
C45 0.0326(13) 0.0284(12) 0.0256(11) 0.0045(9) 0.0073(9) -0.0031(10)
C9 0.0311(13) 0.0278(12) 0.0347(13) 0.0045(10) 0.0107(10) 0.0023(10)
C15 0.0286(12) 0.0266(11) 0.0248(11) 0.0086(9) 0.0053(9) -0.0004(9)
C46 0.0347(14) 0.0345(13) 0.0360(13) 0.0126(11) 0.0108(11) -0.0012(11)
C20 0.0366(14) 0.0425(15) 0.0381(14) 0.0077(12) 0.0140(11) -0.0050(12)
C30 0.0459(16) 0.0395(14) 0.0293(13) 0.0064(11) 0.0094(11) 0.0009(12)
C47 0.0297(13) 0.0357(14) 0.0416(14) 0.0149(11) 0.0041(11) -0.0027(10)
C55 0.0392(14) 0.0336(13) 0.0441(15) 0.0183(12) 0.0061(11) 0.0041(11)
C39 0.0477(16) 0.0301(13) 0.0351(13) 0.0112(11) 0.0165(11) 0.0046(11)
C53 0.0379(15) 0.0311(13) 0.0535(17) 0.0155(12) 0.0098(12) -0.0023(11)
C40 0.0526(17) 0.0447(16) 0.0321(14) 0.0088(12) 0.0121(12) 0.0102(13)
C48 0.0453(17) 0.0382(15) 0.0540(18) 0.0134(13) -0.0011(13) 0.0048(13)
C31 0.0460(17) 0.0558(18) 0.0308(14) 0.0118(13) 0.0056(12) -0.0068(13)
C49 0.061(2) 0.0386(16) 0.0588(19) 0.0170(14) 0.0085(15) 0.0043(14)
C21 0.0474(18) 0.063(2) 0.0495(18) 0.0097(15) 0.0256(14) -0.0041(15)
C56 0.060(2) 0.0487(18) 0.071(2) 0.0221(16) 0.0257(17) 0.0205(16)
C54 0.059(2) 0.0438(17) 0.062(2) 0.0207(15) -0.0134(16) -0.0103(15)
C32 0.065(2) 0.087(3) 0.0295(15) 0.0101(16) 0.0129(14) -0.0014(19)
C50 0.079(3) 0.053(2) 0.055(2) 0.0107(16) 0.0130(18) 0.0012(18)
C41 0.088(3) 0.056(2) 0.0416(17) 0.0129(15) 0.0268(17) 0.0202(18)
C22 0.062(2) 0.093(3) 0.0474(19) 0.0129(19) 0.0227(16) -0.008(2)
C42 0.087(3) 0.070(2) 0.060(2) 0.0192(19) 0.029(2) 0.013(2)
C43 0.120(4) 0.123(4) 0.092(3) 0.055(3) 0.073(3) 0.039(3)
C0AA 0.069(2) 0.086(3) 0.057(2) 0.026(2) 0.0293(18) 0.017(2)
C1AA 0.081(3) 0.093(3) 0.069(3) 0.012(2) 0.029(2) 0.026(2)
C2AA 0.063(3) 0.118(4) 0.096(4) -0.006(3) 0.017(2) 0.005(3)

loop_
_atom_type_symbol
_atom_type_description
_atom_type_scat_dispersion_real
_atom_type_scat_dispersion_imag
_atom_type_scat_source
C C 0.0181 0.0091 'International Tables Vol C Tables 4.2.6.8 and 6.1.1.4'
H H 0.0000 0.0000 'International Tables Vol C Tables 4.2.6.8 and 6.1.1.4'
N N 0.0311 0.0180 'International Tables Vol C Tables 4.2.6.8 and 6.1.1.4'
O O 0.0492 0.0322 'International Tables Vol C Tables 4.2.6.8 and 6.1.1.4'

loop_
_geom_angle_atom_site_label_1
_geom_angle_atom_site_label_2
_geom_angle_atom_site_label_3
_geom_angle
C34 O44 C45 118.08(17)
C35 O37 C38 115.90(18)
C16 O26 C27 118.53(18)
C17 O19 C20 117.11(19)
C3 N4 C5 117.1(2)
C12 N11 C10 117.2(2)
C51 N52 C55 124.2(2)
C51 N52 C53 117.4(2)
C53 N52 C55 117.0(2)
C2 C1 C14 119.5(2)
C15 C1 C2 117.9(2)
C15 C1 C14 122.6(2)
N4 C5 C6 119.4(2)
N4 C5 C10 121.2(2)
C6 C5 C10 119.4(2)
O37 C35 C34 116.2(2)
C36 C35 O37 124.6(2)
C36 C35 C34 119.3(2)
C14 C33 H33 119.3
C34 C33 H33 119.3
C34 C33 C14 121.5(2)
C14 C13 C12 120.9(2)
C14 C13 C36 120.3(2)
C36 C13 C12 118.8(2)
N4 C3 C2 118.7(2)
N4 C3 C12 121.7(2)
C12 C3 C2 119.6(2)
C1 C2 C3 120.7(2)
C18 C2 C1 120.3(2)
C18 C2 C3 119.0(2)
C5 C6 H6 119.9
C7 C6 C5 120.1(2)
C7 C6 H6 119.9
O26 C16 C17 114.2(2)
O26 C16 C15 126.1(2)
C15 C16 C17 119.8(2)
C2 C18 H18 119.5
C17 C18 C2 121.1(2)
C17 C18 H18 119.5
C33 C14 C1 122.1(2)
C13 C14 C1 120.1(2)
C13 C14 C33 117.8(2)
O19 C17 C16 115.1(2)
C18 C17 O19 125.5(2)
C18 C17 C16 119.4(2)
N11 C10 C5 121.2(2)
N11 C10 C9 119.6(2)
C9 C10 C5 119.2(2)
O44 C34 C35 115.11(19)
O44 C34 C33 125.1(2)
C33 C34 C35 119.8(2)
O26 C27 H27A 110.5
O26 C27 H27B 110.5
O26 C27 C28 106.30(19)
H27A C27 H27B 108.7
C28 C27 H27A 110.5
C28 C27 H27B 110.5
C6 C7 C51 120.8(2)
C6 C7 C8 120.1(2)
C8 C7 C51 118.5(2)
N11 C12 C13 119.1(2)
N11 C12 C3 121.6(2)
C3 C12 C13 119.2(2)
C35 C36 C13 121.4(2)
C35 C36 H36 119.3
C13 C36 H36 119.3
C27 C28 H28A 108.8
C27 C28 H28B 108.8
H28A C28 H28B 107.7
C29 C28 C27 113.6(2)
C29 C28 H28A 108.8
C29 C28 H28B 108.8
O57 C51 N52 122.4(2)
O57 C51 C7 119.4(2)
N52 C51 C7 118.0(2)
C7 C8 H8 119.7
C9 C8 C7 120.6(2)
C9 C8 H8 119.7
C28 C29 H29A 108.6
C28 C29 H29B 108.6
C28 C29 C30 114.4(2)
H29A C29 H29B 107.6
C30 C29 H29A 108.6
C30 C29 H29B 108.6
O37 C38 H38A 109.8
O37 C38 H38B 109.8
O37 C38 C39 109.58(19)
H38A C38 H38B 108.2
C39 C38 H38A 109.8
C39 C38 H38B 109.8
O44 C45 H45A 110.4
O44 C45 H45B 110.4
O44 C45 C46 106.71(18)
H45A C45 H45B 108.6
C46 C45 H45A 110.4
C46 C45 H45B 110.4
C10 C9 H9 119.7
C8 C9 C10 120.5(2)
C8 C9 H9 119.7
C1 C15 H15 119.3
C16 C15 C1 121.5(2)
C16 C15 H15 119.3
C45 C46 H46A 108.8
C45 C46 H46B 108.8
C45 C46 C47 113.9(2)
H46A C46 H46B 107.7
C47 C46 H46A 108.8
C47 C46 H46B 108.8
O19 C20 H20A 110.3
O19 C20 H20B 110.3
O19 C20 C21 107.2(2)
H20A C20 H20B 108.5
C21 C20 H20A 110.3
C21 C20 H20B 110.3
C29 C30 H30A 108.8
C29 C30 H30B 108.8
H30A C30 H30B 107.7
C31 C30 C29 113.9(2)
C31 C30 H30A 108.8
C31 C30 H30B 108.8
C46 C47 H47A 108.8
C46 C47 H47B 108.8
H47A C47 H47B 107.7
C48 C47 C46 113.6(2)
C48 C47 H47A 108.8
C48 C47 H47B 108.8
N52 C55 H55A 108.7
N52 C55 H55B 108.7
N52 C55 C56 114.2(2)
H55A C55 H55B 107.6
C56 C55 H55A 108.7
C56 C55 H55B 108.7
C38 C39 H39A 109.5
C38 C39 H39B 109.5
C38 C39 C40 110.6(2)
H39A C39 H39B 108.1
C40 C39 H39A 109.5
C40 C39 H39B 109.5
N52 C53 H53A 109.2
N52 C53 H53B 109.2
N52 C53 C54 112.0(2)
H53A C53 H53B 107.9
C54 C53 H53A 109.2
C54 C53 H53B 109.2
C39 C40 H40A 108.1
C39 C40 H40B 108.1
H40A C40 H40B 107.3
C41 C40 C39 116.8(3)
C41 C40 H40A 108.1
C41 C40 H40B 108.1
C47 C48 H48A 108.5
C47 C48 H48B 108.5
C47 C48 C49 115.2(3)
H48A C48 H48B 107.5
C49 C48 H48A 108.5
C49 C48 H48B 108.5
C30 C31 H31A 108.9
C30 C31 H31B 108.9
C30 C31 C32 113.5(3)
H31A C31 H31B 107.7
C32 C31 H31A 108.9
C32 C31 H31B 108.9
C48 C49 H49A 108.8
C48 C49 H49B 108.8
H49A C49 H49B 107.7
C50 C49 C48 113.7(3)
C50 C49 H49A 108.8
C50 C49 H49B 108.8
C20 C21 H21A 108.3
C20 C21 H21B 108.3
H21A C21 H21B 107.4
C22 C21 C20 115.9(3)
C22 C21 H21A 108.3
C22 C21 H21B 108.3
C55 C56 H56A 109.5
C55 C56 H56B 109.5
C55 C56 H56C 109.5
H56A C56 H56B 109.5
H56A C56 H56C 109.5
H56B C56 H56C 109.5
C53 C54 H54A 109.5
C53 C54 H54B 109.5
C53 C54 H54C 109.5
H54A C54 H54B 109.5
H54A C54 H54C 109.5
H54B C54 H54C 109.5
C31 C32 H32A 109.5
C31 C32 H32B 109.5
C31 C32 H32C 109.5
H32A C32 H32B 109.5
H32A C32 H32C 109.5
H32B C32 H32C 109.5
C49 C50 H50A 109.5
C49 C50 H50B 109.5
C49 C50 H50C 109.5
H50A C50 H50B 109.5
H50A C50 H50C 109.5
H50B C50 H50C 109.5
C40 C41 H41A 108.5
C40 C41 H41B 108.5
H41A C41 H41B 107.5
C42 C41 C40 115.3(3)
C42 C41 H41A 108.5
C42 C41 H41B 108.5
C21 C22 H22A 109.3
C21 C22 H22B 109.3
C21 C22 C0AA 111.8(3)
H22A C22 H22B 107.9
C0AA C22 H22A 109.3
C0AA C22 H22B 109.3
C41 C42 H42A 109.5
C41 C42 H42B 109.5
C41 C42 C43 110.7(4)
H42A C42 H42B 108.1
C43 C42 H42A 109.5
C43 C42 H42B 109.5
C42 C43 H43A 109.5
C42 C43 H43B 109.5
C42 C43 H43C 109.5
H43A C43 H43B 109.5
H43A C43 H43C 109.5
H43B C43 H43C 109.5
C22 C0AA H0AA 108.7
C22 C0AA H0AB 108.7
H0AA C0AA H0AB 107.6
C1AA C0AA C22 114.3(3)
C1AA C0AA H0AA 108.7
C1AA C0AA H0AB 108.7
C0AA C1AA H1AA 108.8
C0AA C1AA H1AB 108.8
C0AA C1AA C2AA 113.8(4)
H1AA C1AA H1AB 107.7
C2AA C1AA H1AA 108.8
C2AA C1AA H1AB 108.8
C1AA C2AA H2AA 109.5
C1AA C2AA H2AB 109.5
C1AA C2AA H2AC 109.5
H2AA C2AA H2AB 109.5
H2AA C2AA H2AC 109.5
H2AB C2AA H2AC 109.5

loop_
_geom_bond_atom_site_label_1
_geom_bond_atom_site_label_2
_geom_bond_distance
O44 C34 1.356(3)
O44 C45 1.437(3)
O37 C35 1.370(3)
O37 C38 1.428(3)
O26 C16 1.358(3)
O26 C27 1.433(3)
O19 C17 1.366(3)
O19 C20 1.427(3)
O57 C51 1.234(3)
N4 C5 1.355(3)
N4 C3 1.327(3)
N11 C10 1.355(3)
N11 C12 1.325(3)
N52 C51 1.355(3)
N52 C55 1.469(3)
N52 C53 1.463(3)
C1 C2 1.409(3)
C1 C14 1.473(3)
C1 C15 1.404(3)
C5 C6 1.419(3)
C5 C10 1.425(3)
C35 C34 1.420(3)
C35 C36 1.366(3)
C33 H33 0.9300
C33 C14 1.417(3)
C33 C34 1.384(3)
C13 C14 1.402(3)
C13 C12 1.454(3)
C13 C36 1.410(3)
C3 C2 1.458(3)
C3 C12 1.437(3)
C2 C18 1.405(3)
C6 H6 0.9300
C6 C7 1.371(3)
C16 C17 1.420(3)
C16 C15 1.382(3)
C18 H18 0.9300
C18 C17 1.364(3)
C10 C9 1.411(3)
C27 H27A 0.9700
C27 H27B 0.9700
C27 C28 1.511(3)
C7 C51 1.499(3)
C7 C8 1.426(3)
C36 H36 0.9300
C28 H28A 0.9700
C28 H28B 0.9700
C28 C29 1.511(3)
C8 H8 0.9300
C8 C9 1.364(3)
C29 H29A 0.9700
C29 H29B 0.9700
C29 C30 1.521(3)
C38 H38A 0.9700
C38 H38B 0.9700
C38 C39 1.510(3)
C45 H45A 0.9700
C45 H45B 0.9700
C45 C46 1.511(3)
C9 H9 0.9300
C15 H15 0.9300
C46 H46A 0.9700
C46 H46B 0.9700
C46 C47 1.526(4)
C20 H20A 0.9700
C20 H20B 0.9700
C20 C21 1.507(4)
C30 H30A 0.9700
C30 H30B 0.9700
C30 C31 1.515(4)
C47 H47A 0.9700
C47 H47B 0.9700
C47 C48 1.512(4)
C55 H55A 0.9700
C55 H55B 0.9700
C55 C56 1.500(4)
C39 H39A 0.9700
C39 H39B 0.9700
C39 C40 1.523(4)
C53 H53A 0.9700
C53 H53B 0.9700
C53 C54 1.508(4)
C40 H40A 0.9700
C40 H40B 0.9700
C40 C41 1.513(4)
C48 H48A 0.9700
C48 H48B 0.9700
C48 C49 1.529(4)
C31 H31A 0.9700
C31 H31B 0.9700
C31 C32 1.517(4)
C49 H49A 0.9700
C49 H49B 0.9700
C49 C50 1.506(5)
C21 H21A 0.9700
C21 H21B 0.9700
C21 C22 1.487(5)
C56 H56A 0.9600
C56 H56B 0.9600
C56 H56C 0.9600
C54 H54A 0.9600
C54 H54B 0.9600
C54 H54C 0.9600
C32 H32A 0.9600
C32 H32B 0.9600
C32 H32C 0.9600
C50 H50A 0.9600
C50 H50B 0.9600
C50 H50C 0.9600
C41 H41A 0.9700
C41 H41B 0.9700
C41 C42 1.467(6)
C22 H22A 0.9700
C22 H22B 0.9700
C22 C0AA 1.554(5)
C42 H42A 0.9700
C42 H42B 0.9700
C42 C43 1.566(5)
C43 H43A 0.9600
C43 H43B 0.9600
C43 H43C 0.9600
C0AA H0AA 0.9700
C0AA H0AB 0.9700
C0AA C1AA 1.458(6)
C1AA H1AA 0.9700
C1AA H1AB 0.9700
C1AA C2AA 1.517(7)
C2AA H2AA 0.9600
C2AA H2AB 0.9600
C2AA H2AC 0.9600
